data_1519673
loop_
_publ_author_name
'Kratzer, Philipp'
'Ramming, Bastian'
'R\"omisch, Steven'
'Maas, Gerhard'

_publ_section_title
;
 The iodine--oxygen halogen bond: solid-state structures of
 3-iodopropiolamides
;
_journal_issue 24
_journal_name_full CrystEngComm
_journal_page_first 4486
_journal_paper_doi 10.1039/C5CE00365B
_journal_volume 17
_journal_year 2015
_chemical_formula_sum 'C7 H8 I N O2'
_chemical_formula_weight 265.04
_chemical_melting_point 378
_chemical_name_systematic 3-Iodo-1-(morpholin-4-yl)prop-2-yn-1-one
_space_group_crystal_system monoclinic
_space_group_IT_number 14
_space_group_name_Hall '-P 2ybc'
_space_group_name_H-M_alt 'P 1 21/c 1'
_symmetry_space_group_name_Hall '-P 2ybc'
_symmetry_space_group_name_H-M 'P 1 21/c 1'
_atom_sites_solution_hydrogens geom
_audit_creation_method SHELXL-2014/6
_audit_update_record
;
2015-01-20 deposited with the CCDC.
2015-05-15 downloaded from the CCDC.
;
_cell_angle_alpha 90
_cell_angle_beta 101.488(4)
_cell_angle_gamma 90
_cell_formula_units_Z 4
_cell_length_a 8.7638(3)
_cell_length_b 8.5910(3)
_cell_length_c 11.4989(4)
_cell_measurement_reflns_used 2294
_cell_measurement_temperature 180(2)
_cell_measurement_theta_max 28.6170
_cell_measurement_theta_min 3.5620
_cell_volume 848.41(5)
_computing_cell_refinement
;
CrysAlisPro, Agilent Technologies,
Version 1.171.36.28 (release 01-02-2013 CrysAlis171 .NET)
(compiled Feb  1 2013,16:14:44)
;
_computing_data_collection
;
CrysAlisPro, Agilent Technologies,
Version 1.171.36.28 (release 01-02-2013 CrysAlis171 .NET)
(compiled Feb  1 2013,16:14:44)
;
_computing_data_reduction
;
CrysAlisPro, Agilent Technologies,
Version 1.171.36.28 (release 01-02-2013 CrysAlis171 .NET)
(compiled Feb  1 2013,16:14:44)
;
_computing_structure_refinement 'SHELXL-2014/6 (Sheldrick, 2014)'
_computing_structure_solution 'SHELXS-97 (Sheldrick, 1997)'
_diffrn_ambient_temperature 180(2)
_diffrn_detector_area_resol_mean 10.3385
_diffrn_measurement_device_type 'SuperNova, Dual, Cu at zero, Atlas'
_diffrn_measurement_method '\w scans'
_diffrn_radiation_monochromator mirror
_diffrn_radiation_source 'SuperNova (Mo) X-ray Source'
_diffrn_radiation_type MoK\a
_diffrn_radiation_wavelength 0.71073
_diffrn_reflns_av_R_equivalents 0.0297
_diffrn_reflns_av_sigmaI/netI 0.0422
_diffrn_reflns_laue_measured_fraction_full 0.999
_diffrn_reflns_laue_measured_fraction_max 0.999
_diffrn_reflns_limit_h_max 10
_diffrn_reflns_limit_h_min -9
_diffrn_reflns_limit_k_max 10
_diffrn_reflns_limit_k_min -9
_diffrn_reflns_limit_l_max 14
_diffrn_reflns_limit_l_min -13
_diffrn_reflns_number 3984
_diffrn_reflns_point_group_measured_fraction_full 0.999
_diffrn_reflns_point_group_measured_fraction_max 0.999
_diffrn_reflns_theta_max 26.37
_diffrn_reflns_theta_min 2.98
_exptl_absorpt_coefficient_mu 3.725
_exptl_absorpt_correction_T_max 1.00000
_exptl_absorpt_correction_T_min 0.87353
_exptl_absorpt_correction_type multi-scan
_exptl_absorpt_process_details
;
CrysAlisPro, Agilent Technologies,
Version 1.171.36.28 (release 01-02-2013 CrysAlis171 .NET)
(compiled Feb  1 2013,16:14:44)
Empirical absorption correction using spherical harmonics,
 implemented in SCALE3 ABSPACK scaling algorithm.
;
_exptl_crystal_colour colourless
_exptl_crystal_density_diffrn 2.075
_exptl_crystal_description 'block-shaped, cut from larger crystal'
_exptl_crystal_F_000 504
_exptl_crystal_recrystallization_method 'Re-crystallisation from solvent: diethyl ether'
_exptl_crystal_size_max 0.18
_exptl_crystal_size_mid 0.14
_exptl_crystal_size_min 0.09
_refine_diff_density_max 0.451
_refine_diff_density_min -0.490
_refine_diff_density_rms 0.118
_refine_ls_extinction_method none
_refine_ls_goodness_of_fit_ref 1.033
_refine_ls_hydrogen_treatment constr
_refine_ls_matrix_type full
_refine_ls_number_parameters 100
_refine_ls_number_reflns 1725
_refine_ls_number_restraints 0
_refine_ls_restrained_S_all 1.033
_refine_ls_R_factor_all 0.0318
_refine_ls_R_factor_gt 0.0241
_refine_ls_shift/su_max 0.001
_refine_ls_shift/su_mean 0.000
_refine_ls_structure_factor_coef Fsqd
_refine_ls_weighting_details 'w=1/[\s^2^(Fo^2^)+(0.0158P)^2^] where P=(Fo^2^+2Fc^2^)/3'
_refine_ls_weighting_scheme calc
_refine_ls_wR_factor_gt 0.0457
_refine_ls_wR_factor_ref 0.0497
_reflns_Friedel_coverage 0.000
_reflns_number_gt 1495
_reflns_number_total 1725
_reflns_threshold_expression >2sigma(I)
_cod_data_source_file c5ce00365b2.cif
_cod_data_source_block pk254
_cod_depositor_comments 'Adding full bibliography for 1519670--1519675.cif.'
_cod_original_cell_volume 848.40(5)
_cod_database_code 1519673
_shelx_space_group_comment
;
The symmetry employed for this shelxl refinement is uniquely defined
by the following loop, which should always be used as a source of
symmetry information in preference to the above space-group names.
They are only intended as comments.
;
_shelxl_version_number 2014/6

loop_
_space_group_symop_operation_xyz
'x, y, z'
'-x, y+1/2, -z+1/2'
'-x, -y, -z'
'x, -y-1/2, z-1/2'

loop_
_atom_site_label
_atom_site_type_symbol
_atom_site_fract_x
_atom_site_fract_y
_atom_site_fract_z
_atom_site_U_iso_or_equiv
_atom_site_adp_type
_atom_site_occupancy
_atom_site_site_symmetry_order
_atom_site_calc_flag
_atom_site_refinement_flags_posn
_atom_site_refinement_flags_adp
I I 0.65129(2) 0.19738(3) 0.47471(2) 0.02151(9) Uani 1 1 d . .
O1 O 0.6331(3) 0.5707(3) 0.83837(18) 0.0309(6) Uani 1 1 d . .
O2 O 0.9422(3) 0.9969(3) 0.7377(2) 0.0276(6) Uani 1 1 d . .
N N 0.7377(3) 0.7405(4) 0.7266(2) 0.0181(6) Uani 1 1 d . .
C1 C 0.6844(3) 0.6003(4) 0.7482(3) 0.0186(8) Uani 1 1 d . .
C2 C 0.6838(4) 0.4810(5) 0.6585(3) 0.0211(8) Uani 1 1 d . .
C3 C 0.6715(4) 0.3765(5) 0.5892(3) 0.0233(8) Uani 1 1 d . .
C4 C 0.7261(4) 0.8735(4) 0.8042(3) 0.0213(8) Uani 1 1 d . .
H4A H 0.6894 0.8380 0.8758 0.026 Uiso 1 1 calc R U
H4B H 0.6501 0.9498 0.7620 0.026 Uiso 1 1 calc R U
C5 C 0.8844(4) 0.9491(5) 0.8397(3) 0.0266(9) Uani 1 1 d . .
H5A H 0.8765 1.0407 0.8904 0.032 Uiso 1 1 calc R U
H5B H 0.9581 0.8744 0.8865 0.032 Uiso 1 1 calc R U
C6 C 0.9598(4) 0.8641(5) 0.6672(3) 0.0266(9) Uani 1 1 d . .
H6A H 1.0357 0.7918 0.7145 0.032 Uiso 1 1 calc R U
H6B H 1.0025 0.8977 0.5977 0.032 Uiso 1 1 calc R U
C7 C 0.8085(4) 0.7790(4) 0.6243(3) 0.0218(8) Uani 1 1 d . .
H7A H 0.7366 0.8453 0.5678 0.026 Uiso 1 1 calc R U
H7B H 0.8280 0.6824 0.5826 0.026 Uiso 1 1 calc R U

loop_
_atom_site_aniso_label
_atom_site_aniso_U_11
_atom_site_aniso_U_22
_atom_site_aniso_U_33
_atom_site_aniso_U_23
_atom_site_aniso_U_13
_atom_site_aniso_U_12
I 0.02297(14) 0.01713(16) 0.02476(13) -0.00334(10) 0.00556(10) -0.00036(10)
O1 0.0488(16) 0.0234(17) 0.0245(12) 0.0041(12) 0.0166(12) -0.0043(14)
O2 0.0272(13) 0.0180(15) 0.0391(13) -0.0030(12) 0.0103(11) -0.0049(12)
N 0.0200(15) 0.0161(18) 0.0184(13) -0.0002(13) 0.0046(11) 0.0000(13)
C1 0.0166(17) 0.016(2) 0.0214(16) -0.0017(16) -0.0008(14) 0.0029(16)
C2 0.0216(17) 0.016(2) 0.0262(17) 0.0011(17) 0.0056(14) -0.0028(16)
C3 0.0219(18) 0.020(2) 0.0279(18) 0.0021(17) 0.0036(15) 0.0014(17)
C4 0.0267(19) 0.016(2) 0.0224(16) -0.0039(16) 0.0066(14) 0.0005(17)
C5 0.0292(19) 0.021(2) 0.0292(18) -0.0085(17) 0.0044(15) -0.0011(18)
C6 0.028(2) 0.020(2) 0.0349(19) -0.0038(18) 0.0125(16) -0.0020(18)
C7 0.0263(19) 0.022(2) 0.0189(16) 0.0004(16) 0.0098(14) 0.0012(17)

loop_
_atom_type_symbol
_atom_type_description
_atom_type_scat_dispersion_real
_atom_type_scat_dispersion_imag
_atom_type_scat_source
C C 0.0033 0.0016 'International Tables Vol C Tables 4.2.6.8 and 6.1.1.4'
H H 0.0000 0.0000 'International Tables Vol C Tables 4.2.6.8 and 6.1.1.4'
N N 0.0061 0.0033 'International Tables Vol C Tables 4.2.6.8 and 6.1.1.4'
O O 0.0106 0.0060 'International Tables Vol C Tables 4.2.6.8 and 6.1.1.4'
I I -0.4742 1.8119 'International Tables Vol C Tables 4.2.6.8 and 6.1.1.4'

loop_
_geom_angle_atom_site_label_1
_geom_angle_atom_site_label_2
_geom_angle_atom_site_label_3
_geom_angle
C6 O2 C5 109.5(3)
C1 N C4 121.4(2)
C1 N C7 124.8(3)
C4 N C7 113.7(3)
O1 C1 N 122.8(3)
O1 C1 C2 120.0(3)
N C1 C2 117.2(3)
C3 C2 C1 173.5(4)
C2 C3 I 179.0(3)
N C4 C5 109.1(3)
O2 C5 C4 111.0(3)
O2 C6 C7 112.7(3)
N C7 C6 109.3(3)

loop_
_geom_bond_atom_site_label_1
_geom_bond_atom_site_label_2
_geom_bond_distance
I C3 2.010(4)
O1 C1 1.236(3)
O2 C6 1.426(4)
O2 C5 1.428(4)
N C1 1.333(5)
N C4 1.465(4)
N C7 1.473(4)
C1 C2 1.453(5)
C2 C3 1.191(5)
C4 C5 1.512(5)
C6 C7 1.508(5)

loop_
_geom_torsion_atom_site_label_1
_geom_torsion_atom_site_label_2
_geom_torsion_atom_site_label_3
_geom_torsion_atom_site_label_4
_geom_torsion
C4 N C1 O1 -5.5(5)
C7 N C1 O1 176.2(3)
C4 N C1 C2 172.6(3)
C7 N C1 C2 -5.8(5)
C1 N C4 C5 128.6(3)
C7 N C4 C5 -52.9(4)
C6 O2 C5 C4 -61.6(4)
N C4 C5 O2 57.6(4)
C5 O2 C6 C7 60.2(4)
C1 N C7 C6 -130.8(3)
C4 N C7 C6 50.8(4)
O2 C6 C7 N -54.0(4)
